data_4342367
loop_
_publ_author_name
'Ghalib, Mohammed'
'Jones, Peter G.'
'Schulzke, Carola'
'Sziebert, D\'enes'
'Nyul\'aszi, L\'aszl\'o'
'Heinicke, Joachim W.'

_publ_section_title
;
 \p-Rich \s(2)P-Heterocycles: Bent \h(1)-P- and \m(2)-P-Coordinated
 1,3-Benzazaphosphole Copper(I) Halide Complexes.
;
_journal_issue 5
_journal_name_full 'Inorganic chemistry'
_journal_page_first 2117
_journal_paper_doi 10.1021/ic502367d
_journal_volume 54
_journal_year 2015
_chemical_formula_sum 'C50 H72 Cl2 Cu2 N4 O2 P4'
_chemical_formula_weight 1082.98
_chemical_name_systematic
;
 ?
;
_space_group_IT_number 14
_symmetry_cell_setting monoclinic
_symmetry_space_group_name_Hall '-P 2ybc'
_symmetry_space_group_name_H-M 'P 1 21/c 1'
_atom_sites_solution_hydrogens geom
_atom_sites_solution_primary direct
_atom_sites_solution_secondary difmap
_audit_creation_method SHELXL-97
_cell_angle_alpha 90.00
_cell_angle_beta 101.264(4)
_cell_angle_gamma 90.00
_cell_formula_units_Z 2
_cell_length_a 12.4305(4)
_cell_length_b 9.9886(3)
_cell_length_c 22.9500(7)
_cell_measurement_reflns_used 15029
_cell_measurement_temperature 100(2)
_cell_measurement_theta_max 30.8022
_cell_measurement_theta_min 2.2057
_cell_volume 2794.66(15)
_computing_cell_refinement
;
CrysAlisPro, Agilent Technologies,
Version 1.171.34.49 (release 20-01-2011 CrysAlis171 .NET)
(compiled Jan 20 2011,15:58:25)
;
_computing_data_collection
;
CrysAlisPro, Agilent Technologies,
Version 1.171.34.49 (release 20-01-2011 CrysAlis171 .NET)
(compiled Jan 20 2011,15:58:25)
;
_computing_data_reduction
;
CrysAlisPro, Agilent Technologies,
Version 1.171.34.49 (release 20-01-2011 CrysAlis171 .NET)
(compiled Jan 20 2011,15:58:25)
;
_computing_molecular_graphics 'Siemens XP'
_computing_publication_material SHELXL-97
_computing_structure_refinement 'SHELXL-97 (Sheldrick, 1997)'
_computing_structure_solution 'SHELXS-97 (Sheldrick, 1990)'
_diffrn_ambient_temperature 100(2)
_diffrn_detector_area_resol_mean 16.1419
_diffrn_measured_fraction_theta_full 0.988
_diffrn_measured_fraction_theta_max 0.988
_diffrn_measurement_device_type 'Oxford Diffraction Xcalibur, Eos'
_diffrn_measurement_method \w-scan
_diffrn_radiation_monochromator graphite
_diffrn_radiation_source 'Enhance (Mo) X-ray Source'
_diffrn_radiation_type MoK\a
_diffrn_radiation_wavelength 0.71073
_diffrn_reflns_av_R_equivalents 0.0621
_diffrn_reflns_av_sigmaI/netI 0.0354
_diffrn_reflns_limit_h_max 17
_diffrn_reflns_limit_h_min -17
_diffrn_reflns_limit_k_max 13
_diffrn_reflns_limit_k_min -14
_diffrn_reflns_limit_l_max 32
_diffrn_reflns_limit_l_min -32
_diffrn_reflns_number 89129
_diffrn_reflns_theta_full 30.03
_diffrn_reflns_theta_max 30.03
_diffrn_reflns_theta_min 2.21
_exptl_absorpt_coefficient_mu 1.010
_exptl_absorpt_correction_T_max 1.00000
_exptl_absorpt_correction_T_min 0.97770
_exptl_absorpt_correction_type multi-scan
_exptl_absorpt_process_details
;
CrysAlisPro, Agilent Technologies,
Version 1.171.34.49 (release 20-01-2011 CrysAlis171 .NET)
(compiled Jan 20 2011,15:58:25)
;
_exptl_crystal_colour 'pale yellow'
_exptl_crystal_density_diffrn 1.287
_exptl_crystal_density_meas ?
_exptl_crystal_density_method 'not measured'
_exptl_crystal_description lath
_exptl_crystal_F_000 1136
_exptl_crystal_size_max 0.30
_exptl_crystal_size_mid 0.08
_exptl_crystal_size_min 0.04
_refine_diff_density_max 0.563
_refine_diff_density_min -0.373
_refine_diff_density_rms 0.069
_refine_ls_extinction_method none
_refine_ls_goodness_of_fit_ref 1.049
_refine_ls_hydrogen_treatment mixed
_refine_ls_matrix_type full
_refine_ls_number_parameters 300
_refine_ls_number_reflns 8071
_refine_ls_number_restraints 0
_refine_ls_restrained_S_all 1.049
_refine_ls_R_factor_all 0.0494
_refine_ls_R_factor_gt 0.0337
_refine_ls_shift/su_max 0.002
_refine_ls_shift/su_mean 0.000
_refine_ls_structure_factor_coef Fsqd
_refine_ls_weighting_details 'calc w=1/[\s^2^(Fo^2^)+(0.0270P)^2^+1.4235P] where P=(Fo^2^+2Fc^2^)/3'
_refine_ls_weighting_scheme calc
_refine_ls_wR_factor_gt 0.0675
_refine_ls_wR_factor_ref 0.0727
_reflns_number_gt 6577
_reflns_number_total 8071
_reflns_threshold_expression >2sigma(I)
_cod_data_source_file ic502367d_si_002.cif
_cod_data_source_block eastsat
_cod_depositor_comments
;
The following automatic conversions were performed:

'_exptl_crystal_density_meas' value 'not measured' was changed to '?'
- the value is perceived as not measured.

Automatic conversion script
Id: cif_fix_values 3008 2015-01-20 13:52:24Z robertas 

 Adding full bibliography for 4342364--4342369.cif.
;
_cod_original_cell_volume 2794.65(15)
_cod_original_sg_symbol_H-M 'P 21/c'
_cod_database_code 4342367

loop_
_symmetry_equiv_pos_as_xyz
'x, y, z'
'-x, y+1/2, -z+1/2'
'-x, -y, -z'
'x, -y-1/2, z-1/2'

loop_
_atom_site_label
_atom_site_type_symbol
_atom_site_fract_x
_atom_site_fract_y
_atom_site_fract_z
_atom_site_U_iso_or_equiv
_atom_site_adp_type
_atom_site_occupancy
_atom_site_symmetry_multiplicity
_atom_site_calc_flag
_atom_site_refinement_flags
Cu Cu 0.447560(15) 0.449623(18) 0.540277(8) 0.01251(5) Uani 1 1 d .
Cl Cl 0.52812(4) 0.36220(4) 0.628895(18) 0.02359(9) Uani 1 1 d .
N1 N 0.53277(10) 0.89179(12) 0.59358(5) 0.0124(2) Uani 1 1 d .
C2 C 0.57153(12) 0.76726(15) 0.58775(7) 0.0134(3) Uani 1 1 d .
H2 H 0.6372 0.7341 0.6117 0.016 Uiso 1 1 calc R
P3 P 0.49099(3) 0.67440(4) 0.533104(17) 0.01215(8) Uani 1 1 d .
C3A C 0.40024(12) 0.81093(14) 0.51550(6) 0.0114(3) Uani 1 1 d .
C4 C 0.30615(12) 0.82369(15) 0.47085(7) 0.0138(3) Uani 1 1 d .
H4 H 0.2815 0.7508 0.4451 0.017 Uiso 1 1 calc R
C5 C 0.24995(13) 0.94351(16) 0.46482(7) 0.0163(3) Uani 1 1 d .
H5 H 0.1857 0.9530 0.4349 0.020 Uiso 1 1 calc R
C6 C 0.28700(13) 1.05157(16) 0.50253(7) 0.0172(3) Uani 1 1 d .
H6 H 0.2472 1.1333 0.4976 0.021 Uiso 1 1 calc R
C7 C 0.37970(13) 1.04238(15) 0.54660(7) 0.0151(3) Uani 1 1 d .
H7 H 0.4042 1.1163 0.5717 0.018 Uiso 1 1 calc R
C7A C 0.43653(12) 0.92039(15) 0.55308(6) 0.0117(3) Uani 1 1 d .
C8 C 0.58825(13) 0.98513(15) 0.63964(7) 0.0142(3) Uani 1 1 d .
H8A H 0.5694 1.0779 0.6263 0.017 Uiso 1 1 calc R
H8B H 0.6685 0.9745 0.6436 0.017 Uiso 1 1 calc R
C9 C 0.55860(13) 0.96539(16) 0.70115(7) 0.0174(3) Uani 1 1 d .
C10 C 0.62803(15) 1.06666(17) 0.74254(7) 0.0234(4) Uani 1 1 d .
H10D H 0.6120 1.1573 0.7269 0.035 Uiso 1 1 calc R
H10E H 0.7060 1.0470 0.7449 0.035 Uiso 1 1 calc R
H10F H 0.6105 1.0604 0.7823 0.035 Uiso 1 1 calc R
C11 C 0.58669(16) 0.82371(17) 0.72476(7) 0.0248(4) Uani 1 1 d .
H11D H 0.5726 0.8164 0.7652 0.037 Uiso 1 1 calc R
H11E H 0.6643 0.8053 0.7252 0.037 Uiso 1 1 calc R
H11F H 0.5411 0.7588 0.6990 0.037 Uiso 1 1 calc R
C12 C 0.43692(14) 0.9928(2) 0.69893(8) 0.0263(4) Uani 1 1 d .
H12D H 0.4209 0.9841 0.7389 0.039 Uiso 1 1 calc R
H12E H 0.3927 0.9282 0.6723 0.039 Uiso 1 1 calc R
H12F H 0.4191 1.0838 0.6841 0.039 Uiso 1 1 calc R
N1' N 0.06723(10) 0.36289(13) 0.47540(6) 0.0148(3) Uani 1 1 d .
C2' C 0.16279(13) 0.41343(16) 0.46423(7) 0.0173(3) Uani 1 1 d .
H2' H 0.1721 0.4389 0.4256 0.021 Uiso 1 1 calc R
P3' P 0.26440(3) 0.42696(4) 0.525648(19) 0.01693(9) Uani 1 1 d .
C3A' C 0.17686(13) 0.35832(15) 0.56991(7) 0.0153(3) Uani 1 1 d .
C4' C 0.19488(14) 0.33509(18) 0.63138(8) 0.0222(3) Uani 1 1 d .
H4' H 0.2651 0.3504 0.6554 0.027 Uiso 1 1 calc R
C5' C 0.10967(16) 0.28996(19) 0.65639(8) 0.0276(4) Uani 1 1 d .
H5' H 0.1215 0.2738 0.6979 0.033 Uiso 1 1 calc R
C6' C 0.00560(15) 0.26749(18) 0.62132(8) 0.0262(4) Uani 1 1 d .
H6' H -0.0524 0.2380 0.6397 0.031 Uiso 1 1 calc R
C7' C -0.01412(14) 0.28737(16) 0.56082(8) 0.0197(3) Uani 1 1 d .
H7' H -0.0846 0.2710 0.5373 0.024 Uiso 1 1 calc R
C7A' C 0.07240(12) 0.33244(15) 0.53482(7) 0.0149(3) Uani 1 1 d .
C8' C -0.03237(13) 0.35157(16) 0.42889(7) 0.0190(3) Uani 1 1 d .
H8A' H -0.0335 0.4273 0.4009 0.023 Uiso 1 1 calc R
H8B' H -0.0970 0.3613 0.4478 0.023 Uiso 1 1 calc R
C9' C -0.04474(14) 0.22064(17) 0.39289(8) 0.0222(4) Uani 1 1 d .
C10' C -0.04565(16) 0.09905(18) 0.43289(9) 0.0269(4) Uani 1 1 d .
H10A H -0.1077 0.1057 0.4533 0.040 Uiso 1 1 calc R
H10B H 0.0230 0.0958 0.4623 0.040 Uiso 1 1 calc R
H10C H -0.0528 0.0174 0.4088 0.040 Uiso 1 1 calc R
C11' C 0.04752(18) 0.2058(2) 0.35802(9) 0.0331(5) Uani 1 1 d .
H11A H 0.1181 0.2007 0.3858 0.050 Uiso 1 1 calc R
H11B H 0.0474 0.2834 0.3318 0.050 Uiso 1 1 calc R
H11C H 0.0361 0.1239 0.3341 0.050 Uiso 1 1 calc R
C12' C -0.15551(19) 0.2318(2) 0.34988(11) 0.0492(6) Uani 1 1 d .
H12A H -0.1699 0.1490 0.3267 0.074 Uiso 1 1 calc R
H12B H -0.1537 0.3075 0.3229 0.074 Uiso 1 1 calc R
H12C H -0.2138 0.2459 0.3725 0.074 Uiso 1 1 calc R
C99 C 0.80259(19) 0.4750(3) 0.70770(10) 0.0459(6) Uani 1 1 d .
H99A H 0.8817 0.4859 0.7100 0.069 Uiso 1 1 calc R
H99B H 0.7852 0.3796 0.7098 0.069 Uiso 1 1 calc R
H99C H 0.7806 0.5224 0.7409 0.069 Uiso 1 1 calc R
O99 O 0.74568(14) 0.5282(2) 0.65374(7) 0.0482(5) Uani 1 1 d .
H099 H 0.688(3) 0.488(3) 0.6439(13) 0.070(10) Uiso 1 1 d .

loop_
_atom_site_aniso_label
_atom_site_aniso_U_11
_atom_site_aniso_U_22
_atom_site_aniso_U_33
_atom_site_aniso_U_23
_atom_site_aniso_U_13
_atom_site_aniso_U_12
Cu 0.01234(9) 0.01043(9) 0.01512(9) -0.00012(7) 0.00357(7) 0.00025(7)
Cl 0.0374(2) 0.0180(2) 0.01430(18) 0.00282(15) 0.00229(16) 0.00142(17)
N1 0.0155(6) 0.0099(6) 0.0120(6) -0.0018(5) 0.0034(5) -0.0015(5)
C2 0.0145(7) 0.0115(7) 0.0144(7) -0.0004(6) 0.0030(6) 0.0008(6)
P3 0.01310(18) 0.00873(18) 0.01433(18) -0.00202(14) 0.00198(14) 0.00092(14)
C3A 0.0131(7) 0.0094(7) 0.0129(7) 0.0001(5) 0.0055(5) 0.0005(5)
C4 0.0142(7) 0.0126(7) 0.0152(7) -0.0008(6) 0.0047(6) -0.0017(6)
C5 0.0127(7) 0.0170(8) 0.0187(8) 0.0025(6) 0.0021(6) 0.0010(6)
C6 0.0190(8) 0.0122(7) 0.0215(8) 0.0031(6) 0.0067(6) 0.0039(6)
C7 0.0192(7) 0.0102(7) 0.0167(7) -0.0007(6) 0.0056(6) -0.0003(6)
C7A 0.0134(7) 0.0109(7) 0.0120(7) 0.0002(5) 0.0054(5) -0.0009(5)
C8 0.0182(7) 0.0110(7) 0.0130(7) -0.0026(5) 0.0023(6) -0.0038(6)
C9 0.0235(8) 0.0157(8) 0.0124(7) -0.0027(6) 0.0023(6) -0.0032(6)
C10 0.0312(9) 0.0200(9) 0.0171(8) -0.0060(6) -0.0002(7) -0.0031(7)
C11 0.0399(10) 0.0191(8) 0.0149(8) 0.0003(6) 0.0040(7) -0.0048(7)
C12 0.0259(9) 0.0372(11) 0.0174(8) -0.0065(7) 0.0081(7) -0.0034(8)
N1' 0.0139(6) 0.0128(6) 0.0173(7) -0.0005(5) 0.0024(5) 0.0002(5)
C2' 0.0189(8) 0.0133(7) 0.0209(8) 0.0017(6) 0.0071(6) 0.0010(6)
P3' 0.01222(19) 0.0165(2) 0.0226(2) -0.00086(16) 0.00470(16) -0.00068(15)
C3A' 0.0153(7) 0.0118(7) 0.0190(8) -0.0025(6) 0.0039(6) 0.0006(6)
C4' 0.0222(8) 0.0216(9) 0.0215(9) -0.0007(7) 0.0012(7) -0.0003(7)
C5' 0.0380(11) 0.0278(10) 0.0179(9) 0.0002(7) 0.0077(7) -0.0031(8)
C6' 0.0300(9) 0.0242(9) 0.0282(10) -0.0015(7) 0.0155(8) -0.0065(7)
C7' 0.0174(8) 0.0157(8) 0.0275(9) -0.0035(6) 0.0078(7) -0.0025(6)
C7A' 0.0148(7) 0.0118(7) 0.0186(8) -0.0020(6) 0.0043(6) -0.0002(6)
C8' 0.0167(8) 0.0161(8) 0.0215(8) -0.0011(6) -0.0026(6) 0.0036(6)
C9' 0.0237(8) 0.0191(8) 0.0210(8) -0.0041(7) -0.0026(7) 0.0008(7)
C10' 0.0335(10) 0.0158(8) 0.0335(10) -0.0064(7) 0.0116(8) -0.0047(7)
C11' 0.0514(13) 0.0256(10) 0.0259(10) -0.0053(8) 0.0163(9) -0.0025(9)
C12' 0.0452(13) 0.0428(13) 0.0467(14) -0.0168(11) -0.0232(11) 0.0052(11)
C99 0.0401(12) 0.0620(16) 0.0351(12) 0.0147(11) 0.0061(10) 0.0020(11)
O99 0.0365(9) 0.0713(12) 0.0355(9) 0.0265(8) 0.0041(7) -0.0104(9)

loop_
_atom_type_symbol
_atom_type_description
_atom_type_scat_dispersion_real
_atom_type_scat_dispersion_imag
_atom_type_scat_source
C C 0.0033 0.0016 'International Tables Vol C Tables 4.2.6.8 and 6.1.1.4'
H H 0.0000 0.0000 'International Tables Vol C Tables 4.2.6.8 and 6.1.1.4'
N N 0.0061 0.0033 'International Tables Vol C Tables 4.2.6.8 and 6.1.1.4'
P P 0.1023 0.0942 'International Tables Vol C Tables 4.2.6.8 and 6.1.1.4'
Cl Cl 0.1484 0.1585 'International Tables Vol C Tables 4.2.6.8 and 6.1.1.4'
Cu Cu 0.3201 1.2651 'International Tables Vol C Tables 4.2.6.8 and 6.1.1.4'
O O 0.0106 0.0060 'International Tables Vol C Tables 4.2.6.8 and 6.1.1.4'

loop_
_geom_angle_atom_site_label_1
_geom_angle_atom_site_label_2
_geom_angle_atom_site_label_3
_geom_angle
_geom_angle_site_symmetry_3
P3' Cu Cl 110.703(18) .
P3' Cu P3 109.242(16) .
Cl Cu P3 111.660(16) .
P3' Cu P3 107.656(17) 3_666
Cl Cu P3 107.103(16) 3_666
P3 Cu P3 110.384(13) 3_666
C2 N1 C7A 113.54(12) .
C2 N1 C8 121.81(13) .
C7A N1 C8 124.64(12) .
N1 C2 P3 113.69(11) .
C2 P3 C3A 90.30(7) .
C2 P3 Cu 125.53(5) .
C3A P3 Cu 128.02(5) .
C2 P3 Cu 125.97(5) 3_666
C3A P3 Cu 121.93(5) 3_666
Cu P3 Cu 69.616(13) 3_666
C4 C3A C7A 119.85(13) .
C4 C3A P3 129.93(12) .
C7A C3A P3 110.18(11) .
C5 C4 C3A 119.08(14) .
C4 C5 C6 120.45(14) .
C7 C6 C5 121.81(14) .
C6 C7 C7A 117.84(14) .
N1 C7A C7 126.74(14) .
N1 C7A C3A 112.28(13) .
C7 C7A C3A 120.96(14) .
N1 C8 C9 114.45(12) .
C12 C9 C11 109.48(15) .
C12 C9 C10 109.64(14) .
C11 C9 C10 109.19(14) .
C12 C9 C8 111.04(13) .
C11 C9 C8 111.34(13) .
C10 C9 C8 106.08(13) .
C2' N1' C7A' 113.10(13) .
C2' N1' C8' 122.24(14) .
C7A' N1' C8' 124.54(13) .
N1' C2' P3' 114.02(12) .
C2' P3' C3A' 90.26(8) .
C2' P3' Cu 134.20(6) .
C3A' P3' Cu 132.34(6) .
C4' C3A' C7A' 119.43(15) .
C4' C3A' P3' 130.31(13) .
C7A' C3A' P3' 110.16(12) .
C5' C4' C3A' 119.26(16) .
C4' C5' C6' 120.81(17) .
C7' C6' C5' 121.25(16) .
C6' C7' C7A' 118.38(16) .
N1' C7A' C7' 126.66(15) .
N1' C7A' C3A' 112.43(13) .
C7' C7A' C3A' 120.84(15) .
N1' C8' C9' 115.86(13) .
C10' C9' C11' 109.45(15) .
C10' C9' C12' 109.52(17) .
C11' C9' C12' 109.94(17) .
C10' C9' C8' 111.46(14) .
C11' C9' C8' 110.91(15) .
C12' C9' C8' 105.49(15) .

loop_
_geom_bond_atom_site_label_1
_geom_bond_atom_site_label_2
_geom_bond_distance
_geom_bond_site_symmetry_2
Cu P3' 2.2470(4) .
Cu Cl 2.2597(4) .
Cu P3 2.3226(4) .
Cu P3 2.3360(4) 3_666
Cu Cu 2.6593(4) 3_666
N1 C2 1.3500(19) .
N1 C7A 1.3936(19) .
N1 C8 1.4757(19) .
C2 P3 1.7161(15) .
P3 C3A 1.7656(15) .
P3 Cu 2.3360(4) 3_666
C3A C4 1.402(2) .
C3A C7A 1.411(2) .
C4 C5 1.379(2) .
C5 C6 1.404(2) .
C6 C7 1.380(2) .
C7 C7A 1.402(2) .
C8 C9 1.540(2) .
C9 C12 1.528(2) .
C9 C11 1.531(2) .
C9 C10 1.533(2) .
N1' C2' 1.360(2) .
N1' C7A' 1.387(2) .
N1' C8' 1.4727(19) .
C2' P3' 1.7044(17) .
P3' C3A' 1.7657(16) .
C3A' C4' 1.404(2) .
C3A' C7A' 1.412(2) .
C4' C5' 1.376(3) .
C5' C6' 1.402(3) .
C6' C7' 1.376(2) .
C7' C7A' 1.402(2) .
C8' C9' 1.538(2) .
C9' C10' 1.524(3) .
C9' C11' 1.528(3) .
C9' C12' 1.534(3) .
C99 O99 1.405(3) .

loop_
_geom_hbond_atom_site_label_D
_geom_hbond_atom_site_label_H
_geom_hbond_atom_site_label_A
_geom_hbond_distance_DH
_geom_hbond_distance_HA
_geom_hbond_distance_DA
_geom_hbond_angle_DHA
_geom_hbond_site_symmetry_A
O99 H099 Cl 0.82(3) 2.32(3) 3.1281(18) 172(3) .
C2' H2' O99 0.95 2.28 3.189(2) 159.8 3_666
C2 H2 O99 0.95 2.54 3.377(2) 146.4 .
